data_7152618
loop_
_publ_author_name
'Iaroshenko, Viktor O.'
'Savych, Iryna'
'Villinger, Alexander'
'Sosnovskikh, Vyacheslav Ya'
'Langer, Peter'

_publ_section_title
;
 Reactions of 3-acylchromones with dimethyl 1,3-acetonedicarboxylate and
 1,3-diphenylacetone: one-pot synthesis of functionalized
 2-hydroxybenzophenones, 6H-benzo[c]chromenes and benzo[c]coumarins.
;
_journal_issue 47
_journal_name_full 'Organic &amp; biomolecular chemistry'
_journal_page_first 9344
_journal_page_last 9348
_journal_paper_doi 10.1039/c2ob07020k
_journal_volume 10
_journal_year 2012
_chemical_formula_moiety 'C23 H17 F O7'
_chemical_formula_sum 'C23 H17 F O7'
_chemical_formula_weight 424.37
_chemical_name_systematic
;
?
;
_space_group_IT_number 15
_symmetry_cell_setting monoclinic
_symmetry_Int_Tables_number 15
_symmetry_space_group_name_Hall '-C 2yc'
_symmetry_space_group_name_H-M 'C 1 2/c 1'
_atom_sites_solution_hydrogens geom
_atom_sites_solution_primary direct
_atom_sites_solution_secondary difmap
_audit_creation_method SHELXL-97
_cell_angle_alpha 90.00
_cell_angle_beta 98.1320(10)
_cell_angle_gamma 90.00
_cell_formula_units_Z 8
_cell_length_a 22.8935(6)
_cell_length_b 8.2045(2)
_cell_length_c 21.6152(5)
_cell_measurement_reflns_used 4825
_cell_measurement_temperature 173(2)
_cell_measurement_theta_max 60.999
_cell_measurement_theta_min 5.280
_cell_volume 4019.15(17)
_computing_cell_refinement 'Bruker Apex V7.51A'
_computing_data_collection 'Bruker Apex V7.51A'
_computing_data_reduction 'Bruker SAINT'
_computing_molecular_graphics 'ORTEP-3v2.01 (Farrugia, 1997)'
_computing_publication_material SHELXL-97
_computing_structure_refinement 'SHELXL-97 (Sheldrick, 1997)'
_computing_structure_solution 'SHELXS-97 (Sheldrick, 1997)'
_diffrn_ambient_temperature 173(2)
_diffrn_measured_fraction_theta_full 0.996
_diffrn_measured_fraction_theta_max 0.996
_diffrn_measurement_device_type 'Bruker-Nonius Apex X8-CCD-diffractometer'
_diffrn_measurement_method 'phi and omega scans'
_diffrn_radiation_monochromator graphite
_diffrn_radiation_source 'sealed tube'
_diffrn_radiation_type MoK\a
_diffrn_radiation_wavelength 0.71073
_diffrn_reflns_av_R_equivalents 0.0347
_diffrn_reflns_av_sigmaI/netI 0.0405
_diffrn_reflns_limit_h_max 32
_diffrn_reflns_limit_h_min -31
_diffrn_reflns_limit_k_max 9
_diffrn_reflns_limit_k_min -11
_diffrn_reflns_limit_l_max 30
_diffrn_reflns_limit_l_min -30
_diffrn_reflns_number 21758
_diffrn_reflns_theta_full 30.00
_diffrn_reflns_theta_max 30.00
_diffrn_reflns_theta_min 2.64
_exptl_absorpt_coefficient_mu 0.110
_exptl_absorpt_correction_T_max 0.9923
_exptl_absorpt_correction_T_min 0.9708
_exptl_absorpt_correction_type multi-scan
_exptl_absorpt_process_details '(SADABS; Sheldrick, 2004)'
_exptl_crystal_colour colourless
_exptl_crystal_density_diffrn 1.403
_exptl_crystal_density_method 'not measured'
_exptl_crystal_description block
_exptl_crystal_F_000 1760
_exptl_crystal_size_max 0.27
_exptl_crystal_size_mid 0.24
_exptl_crystal_size_min 0.07
_refine_diff_density_max 0.891
_refine_diff_density_min -0.439
_refine_diff_density_rms 0.054
_refine_ls_extinction_method none
_refine_ls_goodness_of_fit_ref 1.047
_refine_ls_hydrogen_treatment mixed
_refine_ls_matrix_type full
_refine_ls_number_parameters 290
_refine_ls_number_reflns 5845
_refine_ls_number_restraints 0
_refine_ls_restrained_S_all 1.047
_refine_ls_R_factor_all 0.0772
_refine_ls_R_factor_gt 0.0492
_refine_ls_shift/su_max 0.000
_refine_ls_shift/su_mean 0.000
_refine_ls_structure_factor_coef Fsqd
_refine_ls_weighting_details 'calc w=1/[\s^2^(Fo^2^)+(0.0678P)^2^+1.1247P] where P=(Fo^2^+2Fc^2^)/3'
_refine_ls_weighting_scheme calc
_refine_ls_wR_factor_gt 0.1252
_refine_ls_wR_factor_ref 0.1353
_reflns_number_gt 4104
_reflns_number_total 5845
_reflns_threshold_expression >2\s(I)
_cod_data_source_file c2ob07020k.txt
_cod_data_source_block is_is93
_cod_original_sg_symbol_H-M 'C 2/c'
_cod_database_code 7152618

loop_
_symmetry_equiv_pos_as_xyz
'x, y, z'
'-x, y, -z+1/2'
'x+1/2, y+1/2, z'
'-x+1/2, y+1/2, -z+1/2'
'-x, -y, -z'
'x, -y, z-1/2'
'-x+1/2, -y+1/2, -z'
'x+1/2, -y+1/2, z-1/2'

loop_
_atom_site_label
_atom_site_type_symbol
_atom_site_fract_x
_atom_site_fract_y
_atom_site_fract_z
_atom_site_U_iso_or_equiv
_atom_site_adp_type
_atom_site_occupancy
_atom_site_symmetry_multiplicity
_atom_site_calc_flag
_atom_site_refinement_flags
O1 O 0.18792(5) 0.91712(14) 0.03990(5) 0.0261(2) Uani 1 1 d .
O2 O 0.24098(5) 0.88030(14) 0.20265(5) 0.0329(3) Uani 1 1 d .
O3 O 0.21347(5) 0.67305(13) 0.13741(5) 0.0233(2) Uani 1 1 d .
O4 O 0.46226(5) 0.82714(13) 0.08906(5) 0.0264(2) Uani 1 1 d .
O5 O 0.55898(5) 0.96805(16) 0.07103(5) 0.0298(3) Uani 1 1 d .
O6 O 0.19191(5) 1.06477(14) -0.06548(5) 0.0279(3) Uani 1 1 d .
O7 O 0.27857(5) 1.16536(13) -0.08529(4) 0.0236(2) Uani 1 1 d .
F1 F 0.40522(5) 1.07663(13) 0.20762(5) 0.0418(3) Uani 1 1 d .
C1 C 0.24718(6) 0.93119(17) 0.04900(6) 0.0184(3) Uani 1 1 d .
C2 C 0.27777(6) 0.86904(17) 0.10495(6) 0.0179(3) Uani 1 1 d .
C3 C 0.33915(6) 0.88110(17) 0.11754(6) 0.0177(3) Uani 1 1 d .
C4 C 0.37009(6) 0.95948(17) 0.07393(6) 0.0187(3) Uani 1 1 d .
C5 C 0.33933(6) 1.02551(17) 0.01973(6) 0.0193(3) Uani 1 1 d .
H5 H 0.3603 1.0812 -0.0087 0.023 Uiso 1 1 calc R
C6 C 0.27830(6) 1.01160(17) 0.00638(6) 0.0180(3) Uani 1 1 d .
C7 C 0.24276(6) 0.80985(18) 0.15420(6) 0.0200(3) Uani 1 1 d .
C8 C 0.17576(7) 0.6143(2) 0.18132(7) 0.0279(3) Uani 1 1 d .
H8A H 0.2001 0.5832 0.2205 0.042 Uiso 1 1 calc R
H8B H 0.1534 0.5193 0.1636 0.042 Uiso 1 1 calc R
H8C H 0.1483 0.7007 0.1895 0.042 Uiso 1 1 calc R
C9 C 0.37102(6) 0.81562(19) 0.17720(6) 0.0217(3) Uani 1 1 d .
C10 C 0.40394(7) 0.9173(2) 0.22009(7) 0.0259(3) Uani 1 1 d .
C11 C 0.43495(7) 0.8618(3) 0.27542(7) 0.0354(4) Uani 1 1 d .
H11 H 0.4570 0.9352 0.3037 0.042 Uiso 1 1 calc R
C12 C 0.43341(9) 0.6982(3) 0.28890(8) 0.0461(5) Uani 1 1 d .
H12 H 0.4546 0.6578 0.3267 0.055 Uiso 1 1 calc R
C13 C 0.40113(10) 0.5922(3) 0.24766(10) 0.0505(5) Uani 1 1 d .
H13 H 0.4003 0.4793 0.2572 0.061 Uiso 1 1 calc R
C14 C 0.36981(9) 0.6503(2) 0.19212(8) 0.0385(4) Uani 1 1 d .
H14 H 0.3475 0.5768 0.1642 0.046 Uiso 1 1 calc R
C15 C 0.43613(6) 0.95991(17) 0.08214(6) 0.0192(3) Uani 1 1 d .
C16 C 0.46843(6) 1.11313(18) 0.07948(6) 0.0201(3) Uani 1 1 d .
C17 C 0.52901(7) 1.11032(19) 0.07330(6) 0.0233(3) Uani 1 1 d .
C18 C 0.55966(8) 1.2551(2) 0.06873(7) 0.0320(4) Uani 1 1 d .
H18 H 0.6002 1.2526 0.0635 0.038 Uiso 1 1 calc R
C19 C 0.53122(9) 1.4022(2) 0.07175(8) 0.0371(4) Uani 1 1 d .
H19 H 0.5524 1.5006 0.0683 0.045 Uiso 1 1 calc R
C20 C 0.47176(9) 1.4093(2) 0.07981(8) 0.0353(4) Uani 1 1 d .
H20 H 0.4528 1.5115 0.0828 0.042 Uiso 1 1 calc R
C21 C 0.44105(7) 1.26594(18) 0.08335(7) 0.0257(3) Uani 1 1 d .
H21 H 0.4006 1.2702 0.0885 0.031 Uiso 1 1 calc R
C22 C 0.24525(7) 1.08126(17) -0.05120(6) 0.0200(3) Uani 1 1 d .
C23 C 0.24869(8) 1.2287(2) -0.14432(7) 0.0309(4) Uani 1 1 d .
H23A H 0.2368 1.1379 -0.1728 0.046 Uiso 1 1 calc R
H23B H 0.2755 1.3007 -0.1631 0.046 Uiso 1 1 calc R
H23C H 0.2137 1.2903 -0.1368 0.046 Uiso 1 1 calc R
H1 H 0.1769(11) 0.963(3) 0.0016(11) 0.056(7) Uiso 1 1 d .
H2 H 0.5316(11) 0.882(3) 0.0762(11) 0.058(7) Uiso 1 1 d .

loop_
_atom_site_aniso_label
_atom_site_aniso_U_11
_atom_site_aniso_U_22
_atom_site_aniso_U_33
_atom_site_aniso_U_23
_atom_site_aniso_U_13
_atom_site_aniso_U_12
O1 0.0139(5) 0.0359(6) 0.0277(5) 0.0066(5) 0.0001(4) -0.0043(5)
O2 0.0406(7) 0.0372(7) 0.0229(5) -0.0061(4) 0.0114(5) -0.0124(5)
O3 0.0232(6) 0.0240(5) 0.0241(5) 0.0005(4) 0.0076(4) -0.0079(4)
O4 0.0197(6) 0.0250(6) 0.0344(6) 0.0014(4) 0.0038(4) 0.0008(5)
O5 0.0178(6) 0.0403(7) 0.0321(6) -0.0046(5) 0.0067(5) -0.0018(5)
O6 0.0192(6) 0.0360(6) 0.0267(5) 0.0042(4) -0.0029(4) 0.0006(5)
O7 0.0280(6) 0.0231(5) 0.0189(5) 0.0046(4) 0.0009(4) -0.0020(4)
F1 0.0554(7) 0.0360(6) 0.0324(5) -0.0064(4) 0.0013(5) -0.0100(5)
C1 0.0133(7) 0.0225(7) 0.0192(6) -0.0020(5) 0.0016(5) -0.0017(5)
C2 0.0171(7) 0.0193(7) 0.0177(6) -0.0005(5) 0.0035(5) -0.0031(5)
C3 0.0167(7) 0.0183(6) 0.0177(6) -0.0013(5) 0.0013(5) -0.0032(5)
C4 0.0150(7) 0.0208(7) 0.0200(6) -0.0009(5) 0.0016(5) -0.0022(5)
C5 0.0193(7) 0.0203(7) 0.0188(6) 0.0002(5) 0.0042(5) -0.0031(6)
C6 0.0163(7) 0.0200(7) 0.0172(6) -0.0001(5) 0.0009(5) 0.0000(5)
C7 0.0164(7) 0.0238(7) 0.0196(6) 0.0020(5) 0.0015(5) -0.0029(6)
C8 0.0241(8) 0.0315(8) 0.0297(7) 0.0075(6) 0.0094(6) -0.0065(7)
C9 0.0172(7) 0.0289(8) 0.0191(6) 0.0029(5) 0.0028(5) -0.0005(6)
C10 0.0225(8) 0.0353(9) 0.0205(6) -0.0019(6) 0.0054(6) -0.0010(7)
C11 0.0243(9) 0.0607(12) 0.0200(7) -0.0041(7) -0.0007(6) 0.0010(8)
C12 0.0423(11) 0.0675(14) 0.0264(8) 0.0134(8) -0.0030(8) 0.0101(10)
C13 0.0582(14) 0.0450(12) 0.0445(11) 0.0207(9) -0.0057(10) 0.0008(10)
C14 0.0433(11) 0.0352(10) 0.0344(9) 0.0096(7) -0.0037(8) -0.0027(8)
C15 0.0159(7) 0.0248(7) 0.0168(6) -0.0007(5) 0.0020(5) -0.0014(6)
C16 0.0167(7) 0.0250(7) 0.0181(6) 0.0011(5) 0.0009(5) -0.0041(6)
C17 0.0193(7) 0.0342(8) 0.0164(6) -0.0014(5) 0.0022(5) -0.0045(6)
C18 0.0247(8) 0.0471(10) 0.0244(7) -0.0006(7) 0.0046(6) -0.0169(8)
C19 0.0403(11) 0.0358(10) 0.0342(9) 0.0026(7) 0.0018(8) -0.0205(8)
C20 0.0396(10) 0.0241(8) 0.0406(9) 0.0011(7) 0.0002(8) -0.0065(7)
C21 0.0224(8) 0.0256(8) 0.0282(7) 0.0011(6) 0.0010(6) -0.0028(6)
C22 0.0204(7) 0.0203(7) 0.0190(6) -0.0016(5) 0.0014(5) -0.0001(6)
C23 0.0414(10) 0.0289(8) 0.0209(7) 0.0078(6) -0.0006(7) 0.0034(7)

loop_
_atom_type_symbol
_atom_type_description
_atom_type_scat_dispersion_real
_atom_type_scat_dispersion_imag
_atom_type_scat_source
C C 0.0033 0.0016 'International Tables Vol C Tables 4.2.6.8 and 6.1.1.4'
H H 0.0000 0.0000 'International Tables Vol C Tables 4.2.6.8 and 6.1.1.4'
O O 0.0106 0.0060 'International Tables Vol C Tables 4.2.6.8 and 6.1.1.4'
F F 0.0171 0.0103 'International Tables Vol C Tables 4.2.6.8 and 6.1.1.4'

loop_
_geom_angle_atom_site_label_1
_geom_angle_atom_site_label_2
_geom_angle_atom_site_label_3
_geom_angle
C1 O1 H1 103.9(15)
C7 O3 C8 115.13(11)
C17 O5 H2 106.5(14)
C22 O7 C23 115.90(12)
O1 C1 C2 117.60(12)
O1 C1 C6 122.50(12)
C2 C1 C6 119.82(13)
C3 C2 C1 120.49(12)
C3 C2 C7 120.54(12)
C1 C2 C7 118.48(12)
C2 C3 C4 119.21(12)
C2 C3 C9 119.96(12)
C4 C3 C9 120.80(12)
C5 C4 C3 119.92(13)
C5 C4 C15 118.83(12)
C3 C4 C15 121.03(12)
C4 C5 C6 121.17(13)
C4 C5 H5 119.4
C6 C5 H5 119.4
C5 C6 C1 119.33(12)
C5 C6 C22 121.52(12)
C1 C6 C22 119.15(13)
O2 C7 O3 124.41(13)
O2 C7 C2 123.35(13)
O3 C7 C2 112.23(12)
O3 C8 H8A 109.5
O3 C8 H8B 109.5
H8A C8 H8B 109.5
O3 C8 H8C 109.5
H8A C8 H8C 109.5
H8B C8 H8C 109.5
C10 C9 C14 117.15(14)
C10 C9 C3 121.00(14)
C14 C9 C3 121.84(14)
F1 C10 C11 118.33(15)
F1 C10 C9 118.60(13)
C11 C10 C9 123.07(16)
C12 C11 C10 118.71(17)
C12 C11 H11 120.6
C10 C11 H11 120.6
C11 C12 C13 120.31(16)
C11 C12 H12 119.8
C13 C12 H12 119.8
C12 C13 C14 120.27(19)
C12 C13 H13 119.9
C14 C13 H13 119.9
C13 C14 C9 120.49(18)
C13 C14 H14 119.8
C9 C14 H14 119.8
O4 C15 C16 121.39(13)
O4 C15 C4 118.26(13)
C16 C15 C4 120.30(13)
C21 C16 C17 118.10(14)
C21 C16 C15 122.03(13)
C17 C16 C15 119.87(13)
O5 C17 C18 117.97(14)
O5 C17 C16 121.69(14)
C18 C17 C16 120.34(15)
C19 C18 C17 119.92(16)
C19 C18 H18 120.0
C17 C18 H18 120.0
C18 C19 C20 121.17(16)
C18 C19 H19 119.4
C20 C19 H19 119.4
C21 C20 C19 119.01(17)
C21 C20 H20 120.5
C19 C20 H20 120.5
C20 C21 C16 121.42(16)
C20 C21 H21 119.3
C16 C21 H21 119.3
O6 C22 O7 123.30(13)
O6 C22 C6 122.92(13)
O7 C22 C6 113.78(12)
O7 C23 H23A 109.5
O7 C23 H23B 109.5
H23A C23 H23B 109.5
O7 C23 H23C 109.5
H23A C23 H23C 109.5
H23B C23 H23C 109.5

loop_
_geom_bond_atom_site_label_1
_geom_bond_atom_site_label_2
_geom_bond_distance
O1 C1 1.3481(17)
O1 H1 0.91(2)
O2 C7 1.2021(17)
O3 C7 1.3313(17)
O3 C8 1.4529(17)
O4 C15 1.2415(18)
O5 C17 1.3584(19)
O5 H2 0.96(2)
O6 C22 1.2240(18)
O7 C22 1.3265(17)
O7 C23 1.4557(17)
F1 C10 1.3362(19)
C1 C2 1.4048(19)
C1 C6 1.4060(19)
C2 C3 1.397(2)
C2 C7 1.5009(18)
C3 C4 1.4116(19)
C3 C9 1.4890(19)
C4 C5 1.3887(19)
C4 C15 1.497(2)
C5 C6 1.391(2)
C5 H5 0.9500
C6 C22 1.4771(19)
C8 H8A 0.9800
C8 H8B 0.9800
C8 H8C 0.9800
C9 C10 1.388(2)
C9 C14 1.395(2)
C10 C11 1.379(2)
C11 C12 1.375(3)
C11 H11 0.9500
C12 C13 1.382(3)
C12 H12 0.9500
C13 C14 1.393(2)
C13 H13 0.9500
C14 H14 0.9500
C15 C16 1.464(2)
C16 C21 1.409(2)
C16 C17 1.412(2)
C17 C18 1.390(2)
C18 C19 1.377(3)
C18 H18 0.9500
C19 C20 1.398(3)
C19 H19 0.9500
C20 C21 1.378(2)
C20 H20 0.9500
C21 H21 0.9500
C23 H23A 0.9800
C23 H23B 0.9800
C23 H23C 0.9800

loop_
_geom_torsion_atom_site_label_1
_geom_torsion_atom_site_label_2
_geom_torsion_atom_site_label_3
_geom_torsion_atom_site_label_4
_geom_torsion
O1 C1 C2 C3 -179.38(12)
C6 C1 C2 C3 -2.4(2)
O1 C1 C2 C7 -7.32(19)
C6 C1 C2 C7 169.66(13)
C1 C2 C3 C4 1.3(2)
C7 C2 C3 C4 -170.64(13)
C1 C2 C3 C9 179.63(13)
C7 C2 C3 C9 7.7(2)
C2 C3 C4 C5 0.9(2)
C9 C3 C4 C5 -177.41(13)
C2 C3 C4 C15 -173.50(12)
C9 C3 C4 C15 8.2(2)
C3 C4 C5 C6 -2.0(2)
C15 C4 C5 C6 172.53(13)
C4 C5 C6 C1 0.9(2)
C4 C5 C6 C22 -179.91(13)
O1 C1 C6 C5 178.15(13)
C2 C1 C6 C5 1.3(2)
O1 C1 C6 C22 -1.1(2)
C2 C1 C6 C22 -177.89(13)
C8 O3 C7 O2 2.5(2)
C8 O3 C7 C2 -176.40(12)
C3 C2 C7 O2 63.1(2)
C1 C2 C7 O2 -109.01(17)
C3 C2 C7 O3 -118.04(14)
C1 C2 C7 O3 69.90(17)
C2 C3 C9 C10 -118.30(16)
C4 C3 C9 C10 60.04(19)
C2 C3 C9 C14 62.5(2)
C4 C3 C9 C14 -119.14(17)
C14 C9 C10 F1 -178.96(15)
C3 C9 C10 F1 1.8(2)
C14 C9 C10 C11 0.3(2)
C3 C9 C10 C11 -178.89(14)
F1 C10 C11 C12 179.39(16)
C9 C10 C11 C12 0.1(3)
C10 C11 C12 C13 -0.2(3)
C11 C12 C13 C14 -0.1(3)
C12 C13 C14 C9 0.5(3)
C10 C9 C14 C13 -0.6(3)
C3 C9 C14 C13 178.57(17)
C5 C4 C15 O4 -120.68(15)
C3 C4 C15 O4 53.82(18)
C5 C4 C15 C16 56.91(18)
C3 C4 C15 C16 -128.59(14)
O4 C15 C16 C21 -167.95(13)
C4 C15 C16 C21 14.5(2)
O4 C15 C16 C17 11.6(2)
C4 C15 C16 C17 -165.95(12)
C21 C16 C17 O5 178.13(13)
C15 C16 C17 O5 -1.4(2)
C21 C16 C17 C18 -2.5(2)
C15 C16 C17 C18 177.96(13)
O5 C17 C18 C19 -179.04(14)
C16 C17 C18 C19 1.6(2)
C17 C18 C19 C20 0.5(3)
C18 C19 C20 C21 -1.5(3)
C19 C20 C21 C16 0.5(2)
C17 C16 C21 C20 1.5(2)
C15 C16 C21 C20 -178.98(14)
C23 O7 C22 O6 -4.5(2)
C23 O7 C22 C6 176.63(12)
C5 C6 C22 O6 176.72(14)
C1 C6 C22 O6 -4.1(2)
C5 C6 C22 O7 -4.36(19)
C1 C6 C22 O7 174.84(12)
